data_4309626
loop_
_publ_author_name
'Zhao-Hui Zhou'
'Yuan-Fu Deng'
'Ze-Xing Cao'
'Rong-Hua Zhang'
'Yuan L. Chow'

_publ_section_title
;
Dimeric Dioxomolybdenum(VI) and Oxomolybdenum(V) Complexes with Citrate at
Very Low pH and Neutral Conditions
;
_journal_name_full 'Inorganic Chemistry'
_journal_page_first 6912
_journal_page_last 6914
_journal_paper_doi 10.1021/ic048330y
_journal_volume 44
_journal_year 2005
_chemical_formula_sum 'C12 H21 K Mo2 O23'
_chemical_formula_weight 764.27
_chemical_name_common 'citrato molybdenum potassium'
_chemical_name_systematic
; 
 ? 
;
_space_group_IT_number 11
_symmetry_cell_setting monoclinic
_symmetry_space_group_name_Hall '-P 2yb'
_symmetry_space_group_name_H-M 'P 1 21/m 1'
_atom_sites_solution_hydrogens geom
_atom_sites_solution_primary direct
_atom_sites_solution_secondary difmap
_audit_creation_method SHELXL-97
_cell_angle_alpha 90.00
_cell_angle_beta 109.0770(10)
_cell_angle_gamma 90.00
_cell_formula_units_Z 2
_cell_length_a 6.7618(5)
_cell_length_b 22.3456(15)
_cell_length_c 8.5338(6)
_cell_measurement_temperature 296(2)
_cell_volume 1218.61(15)
_computing_cell_refinement 'SAIRT (Bruker, 1998)'
_computing_data_collection 'SMART (Bruker, 1998)'
_computing_data_reduction 'SAIRT (Bruker, 1998)'
_computing_molecular_graphics 'ORTEP-II (Johnson, 1976)'
_computing_publication_material 'SHELXL-97 (Sheldrick, 1997)'
_computing_structure_refinement 'SHELXL-97 (Sheldrick, 1997)'
_computing_structure_solution 'SHELXS-97 (Sheldrick, 1990)'
_diffrn_ambient_temperature 296(2)
_diffrn_measured_fraction_theta_full 1.000
_diffrn_measured_fraction_theta_max 1.000
_diffrn_measurement_device_type 'Smart Apex Bruker CCD'
_diffrn_radiation_monochromator graphite
_diffrn_radiation_source 'fine-focus sealed tube'
_diffrn_radiation_type MoK\a
_diffrn_radiation_wavelength 0.71073
_diffrn_reflns_av_R_equivalents 0.1400
_diffrn_reflns_av_sigmaI/netI 0.0872
_diffrn_reflns_limit_h_max 8
_diffrn_reflns_limit_h_min -8
_diffrn_reflns_limit_k_max 26
_diffrn_reflns_limit_k_min -26
_diffrn_reflns_limit_l_max 10
_diffrn_reflns_limit_l_min -10
_diffrn_reflns_number 9757
_diffrn_reflns_theta_full 25.00
_diffrn_reflns_theta_max 25.00
_diffrn_reflns_theta_min 1.82
_exptl_absorpt_coefficient_mu 1.305
_exptl_absorpt_correction_T_max 0.9497
_exptl_absorpt_correction_T_min 0.8487
_exptl_absorpt_correction_type multi-scan
_exptl_absorpt_process_details 'SDABS (Sheldrick, 1996)'
_exptl_crystal_colour colorless
_exptl_crystal_density_diffrn 2.083
_exptl_crystal_density_method 'not measured'
_exptl_crystal_description plate
_exptl_crystal_F_000 760
_exptl_crystal_size_max 0.13
_exptl_crystal_size_mid 0.12
_exptl_crystal_size_min 0.04
_refine_diff_density_max 1.683
_refine_diff_density_min -1.814
_refine_diff_density_rms 0.204
_refine_ls_extinction_method none
_refine_ls_goodness_of_fit_ref 1.169
_refine_ls_hydrogen_treatment mixed
_refine_ls_matrix_type full
_refine_ls_number_parameters 195
_refine_ls_number_reflns 2197
_refine_ls_number_restraints 9
_refine_ls_restrained_S_all 1.167
_refine_ls_R_factor_all 0.0883
_refine_ls_R_factor_gt 0.0780
_refine_ls_shift/su_max 0.001
_refine_ls_shift/su_mean 0.000
_refine_ls_structure_factor_coef Fsqd
_refine_ls_weighting_details 'calc w=1/[\s^2^(Fo^2^)+(0.0500P)^2^+8.6664P] where P=(Fo^2^+2Fc^2^)/3'
_refine_ls_weighting_scheme calc
_refine_ls_wR_factor_gt 0.1522
_refine_ls_wR_factor_ref 0.1581
_reflns_number_gt 1989
_reflns_number_total 2197
_reflns_threshold_expression >2sigma(I)
_cod_data_source_file ic048330ysi20041129_092012.cif
_cod_data_source_block sad
_cod_depositor_comments
;
The following automatic conversions were performed:
'_symmetry_cell_setting' value 'Monoclinic' changed to 'monoclinic'
according to '/home/saulius/struct/CIF-dictionaries/cif_core.dic'
dictionary named 'cif_core.dic' version 2.4.1 from
2010-06-29.

'_exptl_absorpt_correction_type' value 'Multi-scan' changed
to 'multi-scan' according to
'/home/saulius/struct/CIF-dictionaries/cif_core.dic' dictionary named
'cif_core.dic' version 2.4.1 from 2010-06-29.

Automatic conversion script
Id: cif_fix_enum 1527 2010-12-29 10:47:43Z saulius 
;
_cod_original_sg_symbol_H-M 'P 21/m'
_cod_database_code 4309626

loop_
_symmetry_equiv_pos_as_xyz
'x, y, z'
'-x, y+1/2, -z'
'-x, -y, -z'
'x, -y-1/2, z'

loop_
_atom_site_label
_atom_site_type_symbol
_atom_site_fract_x
_atom_site_fract_y
_atom_site_fract_z
_atom_site_U_iso_or_equiv
_atom_site_adp_type
_atom_site_occupancy
_atom_site_symmetry_multiplicity
_atom_site_calc_flag
_atom_site_refinement_flags
_atom_site_disorder_assembly
_atom_site_disorder_group
Mo1 Mo -0.90994(11) 0.67174(3) 0.09003(8) 0.0205(3) Uani 1 1 d . . .
K1 K -0.3038(4) 0.7500 0.2796(4) 0.0379(7) Uani 1 2 d S . .
O1 O -0.9566(8) 0.5857(2) 0.0982(6) 0.0177(11) Uani 1 1 d . . .
O2 O -0.9976(9) 0.6567(2) 0.3195(6) 0.0230(13) Uani 1 1 d . . .
O3 O -1.1771(11) 0.5918(2) 0.4209(7) 0.0315(15) Uani 1 1 d . . .
O4 O -1.2931(10) 0.6601(2) -0.0148(7) 0.0316(14) Uani 1 1 d . . .
O5 O -1.5776(10) 0.6062(3) -0.1380(8) 0.0393(16) Uani 1 1 d D . .
H1 H -1.630(16) 0.631(4) -0.215(9) 0.047 Uiso 1 1 d D . .
O6 O -0.7225(10) 0.5408(2) 0.4681(7) 0.0329(14) Uani 1 1 d . . .
O7 O -0.6615(10) 0.4637(3) 0.3252(7) 0.0348(15) Uani 1 1 d D . .
H2 H -0.490(4) 0.464(4) 0.406(9) 0.042 Uiso 1 1 d D . .
O8 O -0.9360(11) 0.6772(3) -0.1156(7) 0.0363(16) Uani 1 1 d . . .
O9 O -0.6453(11) 0.6763(2) 0.1899(8) 0.0375(15) Uani 1 1 d . . .
O10 O -0.9963(14) 0.7500 0.1281(11) 0.0276(19) Uani 1 2 d SD . .
H3 H -1.119(8) 0.7500 0.134(16) 0.033 Uiso 1 2 d SD . .
O1W O -0.2667(13) 0.6794(3) 0.5824(8) 0.0489(19) Uani 1 1 d D . .
H1W1 H -0.194(14) 0.693(4) 0.676(6) 0.059 Uiso 1 1 d D . .
H1W2 H -0.228(16) 0.644(2) 0.570(11) 0.059 Uiso 1 1 d D . .
O2W O -1.6531(12) 0.6872(3) -0.3812(8) 0.0465(18) Uani 1 1 d D . .
H2W1 H -1.579(13) 0.688(4) -0.444(10) 0.056 Uiso 1 1 d D . .
H2W2 H -1.742(12) 0.715(3) -0.407(12) 0.056 Uiso 1 1 d D . .
C1 C -1.0863(14) 0.5628(3) 0.1831(9) 0.0224(18) Uani 1 1 d . . .
C2 C -1.0865(13) 0.6062(3) 0.3220(8) 0.0201(17) Uani 1 1 d . . .
C3 C -1.3098(13) 0.5574(4) 0.0651(9) 0.0246(18) Uani 1 1 d . . .
H3A H -1.3158 0.5249 -0.0118 0.030 Uiso 1 1 calc R . .
H3B H -1.4002 0.5468 0.1288 0.030 Uiso 1 1 calc R . .
C4 C -1.3938(14) 0.6135(4) -0.0329(10) 0.0288(19) Uani 1 1 d . . .
C5 C -1.0046(14) 0.5005(3) 0.2508(10) 0.0252(18) Uani 1 1 d . . .
H5A H -1.0876 0.4852 0.3155 0.030 Uiso 1 1 calc R . .
H5B H -1.0204 0.4734 0.1587 0.030 Uiso 1 1 calc R . .
C6 C -0.7822(15) 0.5026(3) 0.3555(10) 0.028(2) Uani 1 1 d . . .

loop_
_atom_site_aniso_label
_atom_site_aniso_U_11
_atom_site_aniso_U_22
_atom_site_aniso_U_33
_atom_site_aniso_U_23
_atom_site_aniso_U_13
_atom_site_aniso_U_12
Mo1 0.0203(4) 0.0208(4) 0.0212(4) -0.0021(3) 0.0081(3) -0.0027(3)
K1 0.0209(15) 0.0406(15) 0.0535(18) 0.000 0.0137(13) 0.000
O1 0.023(3) 0.017(2) 0.013(2) -0.0046(19) 0.006(2) -0.004(2)
O2 0.037(4) 0.013(3) 0.018(3) -0.003(2) 0.009(2) -0.002(2)
O3 0.054(4) 0.024(3) 0.026(3) -0.002(2) 0.027(3) -0.002(3)
O4 0.027(4) 0.029(3) 0.033(3) 0.002(2) 0.003(3) 0.003(3)
O5 0.024(4) 0.049(4) 0.037(4) -0.008(3) -0.001(3) -0.004(3)
O6 0.033(4) 0.028(3) 0.031(3) -0.009(3) 0.003(3) -0.001(3)
O7 0.036(4) 0.041(3) 0.027(3) -0.007(3) 0.009(3) 0.009(3)
O8 0.050(4) 0.030(3) 0.035(3) 0.000(3) 0.022(3) 0.003(3)
O9 0.031(4) 0.027(3) 0.052(4) 0.003(3) 0.008(3) -0.007(3)
O10 0.028(5) 0.011(3) 0.047(5) 0.000 0.017(4) 0.000
O1W 0.062(6) 0.043(4) 0.039(4) -0.011(3) 0.013(4) -0.002(4)
O2W 0.038(5) 0.059(5) 0.035(4) 0.001(3) 0.002(3) -0.001(4)
C1 0.028(5) 0.018(4) 0.018(4) -0.004(3) 0.004(3) -0.003(3)
C2 0.024(5) 0.025(4) 0.009(3) 0.002(3) 0.001(3) 0.004(4)
C3 0.022(5) 0.031(4) 0.022(4) -0.003(3) 0.008(4) -0.008(4)
C4 0.027(5) 0.035(5) 0.023(4) -0.006(4) 0.006(4) 0.000(4)
C5 0.034(5) 0.022(4) 0.023(4) -0.002(3) 0.014(4) -0.006(4)
C6 0.041(6) 0.021(4) 0.024(4) 0.006(3) 0.013(4) -0.001(4)

loop_
_atom_type_symbol
_atom_type_description
_atom_type_scat_dispersion_real
_atom_type_scat_dispersion_imag
_atom_type_scat_source
C C 0.0033 0.0016 'International Tables Vol C Tables 4.2.6.8 and 6.1.1.4'
H H 0.0000 0.0000 'International Tables Vol C Tables 4.2.6.8 and 6.1.1.4'
O O 0.0106 0.0060 'International Tables Vol C Tables 4.2.6.8 and 6.1.1.4'
K K 0.2009 0.2494 'International Tables Vol C Tables 4.2.6.8 and 6.1.1.4'
Mo Mo -1.6832 0.6857 'International Tables Vol C Tables 4.2.6.8 and 6.1.1.4'

loop_
_geom_angle_atom_site_label_1
_geom_angle_atom_site_label_2
_geom_angle_atom_site_label_3
_geom_angle
_geom_angle_site_symmetry_1
_geom_angle_site_symmetry_3
_geom_angle_publ_flag
O8 Mo1 O9 104.3(3) . . ?
O8 Mo1 O10 100.1(3) . . ?
O9 Mo1 O10 100.9(3) . . ?
O8 Mo1 O1 98.2(2) . . ?
O9 Mo1 O1 101.2(2) . . ?
O10 Mo1 O1 146.6(3) . . ?
O8 Mo1 O2 159.4(3) . . ?
O9 Mo1 O2 96.0(3) . . ?
O10 Mo1 O2 78.8(3) . . ?
O1 Mo1 O2 74.32(18) . . ?
O8 Mo1 O4 83.8(3) . . ?
O9 Mo1 O4 171.7(3) . . ?
O10 Mo1 O4 79.3(3) . . ?
O1 Mo1 O4 75.3(2) . . ?
O2 Mo1 O4 75.8(2) . . ?
O8 Mo1 K1 122.1(2) . 1_455 ?
O9 Mo1 K1 120.3(2) . 1_455 ?
O10 Mo1 K1 40.3(2) . 1_455 ?
O1 Mo1 K1 106.43(16) . 1_455 ?
O2 Mo1 K1 45.93(14) . 1_455 ?
O4 Mo1 K1 54.90(14) . 1_455 ?
O9 K1 O9 74.1(3) . 4_575 ?
O9 K1 O10 124.1(2) . 1_655 ?
O9 K1 O10 124.1(2) 4_575 1_655 ?
O9 K1 O2 168.04(19) . 4_675 ?
O9 K1 O2 96.06(17) 4_575 4_675 ?
O10 K1 O2 55.79(15) 1_655 4_675 ?
O9 K1 O2 96.06(17) . 1_655 ?
O9 K1 O2 168.04(19) 4_575 1_655 ?
O10 K1 O2 55.79(15) 1_655 1_655 ?
O2 K1 O2 92.8(2) 4_675 1_655 ?
O9 K1 O1W 112.8(2) . 4_575 ?
O9 K1 O1W 75.3(2) 4_575 4_575 ?
O10 K1 O1W 122.7(2) 1_655 4_575 ?
O2 K1 O1W 70.05(18) 4_675 4_575 ?
O2 K1 O1W 115.4(2) 1_655 4_575 ?
O9 K1 O1W 75.3(2) . . ?
O9 K1 O1W 112.8(2) 4_575 . ?
O10 K1 O1W 122.7(2) 1_655 . ?
O2 K1 O1W 115.4(2) 4_675 . ?
O2 K1 O1W 70.05(18) 1_655 . ?
O1W K1 O1W 64.2(3) 4_575 . ?
O9 K1 O4 68.89(19) . 1_655 ?
O9 K1 O4 112.8(2) 4_575 1_655 ?
O10 K1 O4 55.24(17) 1_655 1_655 ?
O2 K1 O4 110.11(18) 4_675 1_655 ?
O2 K1 O4 56.26(15) 1_655 1_655 ?
O1W K1 O4 171.5(2) 4_575 1_655 ?
O1W K1 O4 109.20(16) . 1_655 ?
O9 K1 O4 112.8(2) . 4_675 ?
O9 K1 O4 68.89(19) 4_575 4_675 ?
O10 K1 O4 55.24(17) 1_655 4_675 ?
O2 K1 O4 56.26(15) 4_675 4_675 ?
O2 K1 O4 110.11(18) 1_655 4_675 ?
O1W K1 O4 109.20(16) 4_575 4_675 ?
O1W K1 O4 171.5(2) . 4_675 ?
O4 K1 O4 76.8(2) 1_655 4_675 ?
O9 K1 C2 150.3(2) . 4_675 ?
O9 K1 C2 76.32(19) 4_575 4_675 ?
O10 K1 C2 72.31(15) 1_655 4_675 ?
O2 K1 C2 20.31(17) 4_675 4_675 ?
O2 K1 C2 113.0(2) 1_655 4_675 ?
O1W K1 C2 60.60(18) 4_575 4_675 ?
O1W K1 C2 118.99(19) . 4_675 ?
O4 K1 C2 122.32(18) 1_655 4_675 ?
O4 K1 C2 52.80(15) 4_675 4_675 ?
O9 K1 C2 76.32(19) . 1_655 ?
O9 K1 C2 150.3(2) 4_575 1_655 ?
O10 K1 C2 72.31(15) 1_655 1_655 ?
O2 K1 C2 113.0(2) 4_675 1_655 ?
O2 K1 C2 20.31(17) 1_655 1_655 ?
O1W K1 C2 118.99(19) 4_575 1_655 ?
O1W K1 C2 60.60(18) . 1_655 ?
O4 K1 C2 52.80(15) 1_655 1_655 ?
O4 K1 C2 122.32(18) 4_675 1_655 ?
C2 K1 C2 133.1(3) 4_675 1_655 ?
O9 K1 Mo1 140.65(17) . 4_675 ?
O9 K1 Mo1 103.85(15) 4_575 4_675 ?
O10 K1 Mo1 26.30(2) 1_655 4_675 ?
O2 K1 Mo1 34.14(11) 4_675 4_675 ?
O2 K1 Mo1 79.28(13) 1_655 4_675 ?
O1W K1 Mo1 104.17(16) 4_575 4_675 ?
O1W K1 Mo1 135.72(19) . 4_675 ?
O4 K1 Mo1 76.56(13) 1_655 4_675 ?
O4 K1 Mo1 38.51(12) 4_675 4_675 ?
C2 K1 Mo1 47.11(13) 4_675 4_675 ?
C2 K1 Mo1 97.60(15) 1_655 4_675 ?
C1 O1 Mo1 120.9(4) . . ?
C2 O2 Mo1 113.8(4) . . ?
C2 O2 K1 108.5(5) . 1_455 ?
Mo1 O2 K1 99.92(18) . 1_455 ?
C4 O4 Mo1 127.6(5) . . ?
C4 O4 K1 118.2(5) . 1_455 ?
Mo1 O4 K1 86.58(17) . 1_455 ?
Mo1 O9 K1 145.4(3) . . ?
Mo1 O10 Mo1 133.3(5) 4_575 . ?
Mo1 O10 K1 113.4(2) 4_575 1_455 ?
Mo1 O10 K1 113.4(2) . 1_455 ?
O1 C1 C3 109.9(6) . . ?
O1 C1 C2 109.1(6) . . ?
C3 C1 C2 108.1(7) . . ?
O1 C1 C5 108.4(7) . . ?
C3 C1 C5 109.5(6) . . ?
C2 C1 C5 111.9(6) . . ?
O3 C2 O2 125.4(7) . . ?
O3 C2 C1 119.3(7) . . ?
O2 C2 C1 115.2(6) . . ?
O3 C2 K1 91.4(5) . 1_455 ?
O2 C2 K1 51.2(4) . 1_455 ?
C1 C2 K1 127.4(4) . 1_455 ?
C4 C3 C1 114.4(7) . . ?
O4 C4 O5 124.5(8) . . ?
O4 C4 C3 122.8(8) . . ?
O5 C4 C3 112.6(7) . . ?
C6 C5 C1 111.7(6) . . ?
O6 C6 O7 123.6(8) . . ?
O6 C6 C5 119.7(8) . . ?
O7 C6 C5 116.7(7) . . ?

loop_
_geom_bond_atom_site_label_1
_geom_bond_atom_site_label_2
_geom_bond_distance
_geom_bond_site_symmetry_2
_geom_bond_publ_flag
Mo1 O8 1.710(6) . ?
Mo1 O9 1.715(7) . ?
Mo1 O10 1.905(3) . ?
Mo1 O1 1.953(5) . ?
Mo1 O2 2.249(5) . ?
Mo1 O4 2.463(6) . ?
Mo1 K1 3.948(3) 1_455 ?
K1 O9 2.734(7) . ?
K1 O9 2.734(7) 4_575 ?
K1 O10 2.784(9) 1_655 ?
K1 O2 2.880(6) 4_675 ?
K1 O2 2.880(6) 1_655 ?
K1 O1W 2.968(8) 4_575 ?
K1 O1W 2.968(8) . ?
K1 O4 3.236(6) 1_655 ?
K1 O4 3.236(6) 4_675 ?
K1 C2 3.504(8) 4_675 ?
K1 C2 3.504(8) 1_655 ?
K1 Mo1 3.948(3) 4_675 ?
O1 C1 1.404(10) . ?
O2 C2 1.282(9) . ?
O2 K1 2.880(6) 1_455 ?
O3 C2 1.237(10) . ?
O4 C4 1.226(10) . ?
O4 K1 3.236(6) 1_455 ?
O5 C4 1.283(10) . ?
O6 C6 1.250(10) . ?
O7 C6 1.274(10) . ?
O10 Mo1 1.905(3) 4_575 ?
O10 K1 2.784(9) 1_455 ?
O2W O2W 0.00(3) 1 ?
C1 C3 1.522(11) . ?
C1 C2 1.531(10) . ?
C1 C5 1.538(11) . ?
C2 K1 3.504(8) 1_455 ?
C3 C4 1.511(11) . ?
C5 C6 1.478(12) . ?

loop_
_geom_hbond_atom_site_label_D
_geom_hbond_atom_site_label_H
_geom_hbond_atom_site_label_A
_geom_hbond_distance_DH
_geom_hbond_distance_HA
_geom_hbond_distance_DA
_geom_hbond_angle_DHA
_geom_hbond_site_symmetry_A
O5 H1 O2W 0.847(10) 1.86(4) 2.674(9) 161(11) 1
O1W H1W2 O3 0.849(10) 1.84(6) 2.578(9) 144(9) 1_655
O7 H2 O6 1.138(11) 1.49(2) 2.621(9) 171(8) 3_466
